data_7043320
loop_
_publ_author_name
'Uslu, Aylin'
'T\"umay, S\"ureyya O\(guz'
'\,Senocak, Ahmet'
'Yuksel, Fatma'
'\"Ozcan, Elif'
'Ye\,silot, Serkan'

_publ_section_title
;
 Imidazole/Benzimidazole-Modified Cyclotriphosphazenes as Highly Selective
 Fluorescent Probes for Cu2+: Synthesis, Configurational Isomers, and
 Crystal Structures
;
_journal_name_full 'Dalton Trans.'
_journal_paper_doi 10.1039/C7DT01134B
_journal_year 2017
_chemical_formula_sum 'C38 H30 N7 O2 P3'
_chemical_formula_weight 709.60
_space_group_crystal_system monoclinic
_space_group_IT_number 14
_space_group_name_Hall '-P 2yn'
_space_group_name_H-M_alt 'P 1 21/n 1'
_symmetry_space_group_name_Hall '-P 2yn'
_symmetry_space_group_name_H-M 'P 1 21/n 1'
_atom_sites_solution_hydrogens geom
_audit_update_record
;
2017-01-06 deposited with the CCDC.
2017-06-13 downloaded from the CCDC.
;
_cell_angle_alpha 90
_cell_angle_beta 104.241(8)
_cell_angle_gamma 90
_cell_formula_units_Z 4
_cell_length_a 19.144(2)
_cell_length_b 8.3339(10)
_cell_length_c 21.679(2)
_cell_measurement_reflns_used 2378
_cell_measurement_temperature 173.(2)
_cell_measurement_theta_max 22.5364
_cell_measurement_theta_min 2.5462
_cell_volume 3352.5(6)
_computing_cell_refinement 'SAINT V8.34A (Bruker AXS Inc., 2013)'
_computing_data_reduction 'SAINT V8.34A (Bruker AXS Inc., 2013)'
_computing_structure_refinement 'SHELXL-2014 (Sheldrick, 2014)'
_computing_structure_solution 'SHELXS-97 (Sheldrick, 2008)'
_diffrn_ambient_temperature 173.(2)
_diffrn_detector_area_resol_mean 8.3333
_diffrn_measured_fraction_theta_full 0.993
_diffrn_measured_fraction_theta_max 0.993
_diffrn_measurement_device_type 'Bruker APEX-II CCD'
_diffrn_measurement_method '\f and \w scans'
_diffrn_radiation_monochromator multilayer
_diffrn_radiation_type MoK\a
_diffrn_radiation_wavelength 0.71073
_diffrn_reflns_av_R_equivalents 0.1560
_diffrn_reflns_av_unetI/netI 0.1101
_diffrn_reflns_limit_h_max 22
_diffrn_reflns_limit_h_min -22
_diffrn_reflns_limit_k_max 9
_diffrn_reflns_limit_k_min -9
_diffrn_reflns_limit_l_max 24
_diffrn_reflns_limit_l_min -25
_diffrn_reflns_number 31786
_diffrn_reflns_theta_full 24.99
_diffrn_reflns_theta_max 24.99
_diffrn_reflns_theta_min 1.63
_diffrn_source ImuS
_exptl_absorpt_coefficient_mu 0.225
_exptl_absorpt_correction_T_max 0.99
_exptl_absorpt_correction_T_min 0.44
_exptl_absorpt_correction_type multi-scan
_exptl_absorpt_process_details 'SADABS V2014/2 (Bruker AXS Inc.)'
_exptl_crystal_colour colourless
_exptl_crystal_density_diffrn 1.406
_exptl_crystal_density_method 'not measured'
_exptl_crystal_description Block
_exptl_crystal_F_000 1472
_exptl_crystal_size_max 0.354
_exptl_crystal_size_mid 0.153
_exptl_crystal_size_min 0.060
_refine_diff_density_max 0.363
_refine_diff_density_min -0.501
_refine_ls_extinction_method none
_refine_ls_goodness_of_fit_ref 1.024
_refine_ls_hydrogen_treatment constr
_refine_ls_matrix_type full
_refine_ls_number_parameters 451
_refine_ls_number_reflns 5863
_refine_ls_number_restraints 0
_refine_ls_restrained_S_all 1.024
_refine_ls_R_factor_all 0.0970
_refine_ls_R_factor_gt 0.0598
_refine_ls_shift/su_max 0.000
_refine_ls_shift/su_mean 0.000
_refine_ls_structure_factor_coef Fsqd
_refine_ls_weighting_details 'w=1/[\s^2^(Fo^2^)+(0.0603P)^2^+0.8787P] where P=(Fo^2^+2Fc^2^)/3'
_refine_ls_weighting_scheme calc
_refine_ls_wR_factor_gt 0.1394
_refine_ls_wR_factor_ref 0.1676
_reflns_number_gt 3886
_reflns_number_total 5863
_reflns_threshold_expression 'I > 2\s(I)'
_cod_data_source_file c7dt01134b2.cif
_cod_data_source_block I
_cod_database_code 7043320

loop_
_space_group_symop_operation_xyz
'x, y, z'
'-x+1/2, y+1/2, -z+1/2'
'-x, -y, -z'
'x-1/2, -y-1/2, z-1/2'

loop_
_atom_site_type_symbol
_atom_site_label
_atom_site_fract_x
_atom_site_fract_y
_atom_site_fract_z
_atom_site_U_iso_or_equiv
_atom_site_adp_type
_atom_site_calc_flag
_atom_site_refinement_flags_adp
_atom_site_refinement_flags_posn
_atom_site_occupancy
P P1 0.43197(5) 0.64416(12) 0.30011(4) 0.0261(3) Uani d . . 1
P P2 0.51197(5) 0.92209(12) 0.29980(4) 0.0265(3) Uani d . . 1
P P3 0.56243(5) 0.63766(12) 0.26467(4) 0.0270(3) Uani d . . 1
N N1 0.44358(15) 0.8344(4) 0.31060(13) 0.0281(7) Uani d . . 1
N N2 0.56155(15) 0.8283(4) 0.26303(13) 0.0287(7) Uani d . . 1
N N3 0.49600(15) 0.5496(4) 0.27914(13) 0.0277(7) Uani d . . 1
N N4 0.56264(15) 0.9813(4) 0.37091(13) 0.0284(7) Uani d . . 1
N N5 0.59454(17) 1.0147(4) 0.47798(14) 0.0352(8) Uani d . . 1
N N6 0.63762(15) 0.5728(4) 0.31657(13) 0.0299(7) Uani d . . 1
N N7 0.70480(19) 0.4787(5) 0.41009(16) 0.0512(10) Uani d . . 1
O O1 0.49250(13) 1.0923(3) 0.26760(11) 0.0318(6) Uani d . . 1
O O2 0.58214(12) 0.5744(3) 0.20189(10) 0.0314(6) Uani d . . 1
C C1 0.34850(19) 0.6161(4) 0.24140(16) 0.0288(8) Uani d . . 1
C C2 0.3370(2) 0.7006(5) 0.18415(17) 0.0379(10) Uani d . . 1
H H2 0.3733 0.7707 0.1769 0.045 Uiso calc U R 1
C C3 0.2735(2) 0.6833(5) 0.13805(18) 0.0442(11) Uani d . . 1
H H3 0.2662 0.7413 0.0993 0.053 Uiso calc U R 1
C C4 0.2202(2) 0.5815(5) 0.14820(19) 0.0418(10) Uani d . . 1
H H4 0.1767 0.5683 0.1162 0.05 Uiso calc U R 1
C C5 0.2306(2) 0.4996(5) 0.2049(2) 0.0427(11) Uani d . . 1
H H5 0.1938 0.4311 0.2121 0.051 Uiso calc U R 1
C C6 0.2941(2) 0.5159(5) 0.25132(18) 0.0338(9) Uani d . . 1
H H6 0.3007 0.4585 0.2902 0.041 Uiso calc U R 1
C C7 0.42091(18) 0.5530(5) 0.37188(16) 0.0273(8) Uani d . . 1
C C8 0.3875(2) 0.6378(5) 0.41201(16) 0.0323(9) Uani d . . 1
H H8 0.3731 0.746 0.4026 0.039 Uiso calc U R 1
C C9 0.3753(2) 0.5640(5) 0.46585(18) 0.0399(10) Uani d . . 1
H H9 0.3524 0.6213 0.4933 0.048 Uiso calc U R 1
C C10 0.3966(2) 0.4074(5) 0.47938(18) 0.0412(10) Uani d . . 1
H H10 0.3875 0.3564 0.5158 0.049 Uiso calc U R 1
C C11 0.4311(2) 0.3236(5) 0.44038(18) 0.0402(10) Uani d . . 1
H H11 0.4467 0.2166 0.4506 0.048 Uiso calc U R 1
C C12 0.4427(2) 0.3961(5) 0.38636(17) 0.0333(9) Uani d . . 1
H H12 0.4657 0.3382 0.3592 0.04 Uiso calc U R 1
C C13 0.5430(2) 0.9781(4) 0.42920(16) 0.0307(9) Uani d . . 1
H H13 0.4958 0.9513 0.4325 0.037 Uiso calc U R 1
C C14 0.63573(19) 1.0265(4) 0.38751(16) 0.0293(9) Uani d . . 1
C C15 0.6844(2) 1.0472(5) 0.34983(18) 0.0385(10) Uani d . . 1
H H15 0.671 1.0353 0.3049 0.046 Uiso calc U R 1
C C16 0.7536(2) 1.0861(6) 0.38255(19) 0.0456(11) Uani d . . 1
H H16 0.7894 1.0983 0.3593 0.055 Uiso calc U R 1
C C17 0.7730(2) 1.1080(5) 0.44771(19) 0.0448(11) Uani d . . 1
H H17 0.8211 1.1378 0.4678 0.054 Uiso calc U R 1
C C18 0.7238(2) 1.0872(5) 0.48433(18) 0.0387(10) Uani d . . 1
H H18 0.7372 1.1013 0.5292 0.046 Uiso calc U R 1
C C19 0.6544(2) 1.0453(4) 0.45294(16) 0.0305(9) Uani d . . 1
C C20 0.4428(2) 1.0996(4) 0.20773(17) 0.0313(9) Uani d . . 1
C C21 0.4606(2) 1.0415(5) 0.15380(18) 0.0379(10) Uani d . . 1
H H21 0.5072 0.998 0.1565 0.045 Uiso calc U R 1
C C22 0.4101(2) 1.0472(5) 0.09583(18) 0.0445(11) Uani d . . 1
H H22 0.422 1.0072 0.0587 0.053 Uiso calc U R 1
C C23 0.3430(2) 1.1106(6) 0.0920(2) 0.0501(12) Uani d . . 1
H H23 0.308 1.1131 0.0524 0.06 Uiso calc U R 1
C C24 0.3268(2) 1.1711(6) 0.1466(2) 0.0499(12) Uani d . . 1
H H24 0.2806 1.2164 0.1439 0.06 Uiso calc U R 1
C C25 0.3766(2) 1.1663(5) 0.20470(19) 0.0412(10) Uani d . . 1
H H25 0.3652 1.2084 0.2418 0.049 Uiso calc U R 1
C C26 0.6411(2) 0.4891(5) 0.37277(18) 0.0405(10) Uani d . . 1
H H26 0.5998 0.4433 0.3829 0.049 Uiso calc U R 1
C C27 0.7087(2) 0.6208(5) 0.32078(17) 0.0332(9) Uani d . . 1
C C28 0.7392(2) 0.7118(5) 0.2803(2) 0.0436(11) Uani d . . 1
H H28 0.7111 0.7536 0.2413 0.052 Uiso calc U R 1
C C29 0.8125(2) 0.7380(6) 0.3001(2) 0.0518(12) Uani d . . 1
H H29 0.8354 0.7984 0.2735 0.062 Uiso calc U R 1
C C30 0.8535(2) 0.6799(6) 0.3569(2) 0.0565(13) Uani d . . 1
H H30 0.9039 0.7004 0.3684 0.068 Uiso calc U R 1
C C31 0.8225(2) 0.5915(6) 0.3977(2) 0.0554(13) Uani d . . 1
H H31 0.8507 0.5526 0.4372 0.067 Uiso calc U R 1
C C32 0.7493(2) 0.5621(5) 0.37875(18) 0.0397(10) Uani d . . 1
C C33 0.5341(2) 0.6008(5) 0.14222(16) 0.0315(9) Uani d . . 1
C C34 0.5538(2) 0.7073(5) 0.10105(19) 0.0431(11) Uani d . . 1
H H34 0.5976 0.7659 0.1132 0.052 Uiso calc U R 1
C C35 0.5075(3) 0.7263(6) 0.0412(2) 0.0601(14) Uani d . . 1
H H35 0.5201 0.7973 0.0114 0.072 Uiso calc U R 1
C C36 0.4434(3) 0.6427(7) 0.0248(2) 0.0633(15) Uani d . . 1
H H36 0.4117 0.6574 -0.016 0.076 Uiso calc U R 1
C C37 0.4252(3) 0.5380(7) 0.0676(2) 0.0621(14) Uani d . . 1
H H37 0.3808 0.4816 0.0564 0.074 Uiso calc U R 1
C C38 0.4709(2) 0.5152(6) 0.12573(19) 0.0470(11) Uani d . . 1
H H38 0.4592 0.4407 0.1548 0.056 Uiso calc U R 1

loop_
_atom_site_aniso_label
_atom_site_aniso_U_11
_atom_site_aniso_U_22
_atom_site_aniso_U_33
_atom_site_aniso_U_12
_atom_site_aniso_U_13
_atom_site_aniso_U_23
P1 0.0240(5) 0.0325(6) 0.0245(5) 0.0001(4) 0.0110(4) 0.0004(4)
P2 0.0237(5) 0.0325(6) 0.0249(5) 0.0001(4) 0.0093(4) 0.0013(4)
P3 0.0252(6) 0.0355(6) 0.0230(5) 0.0024(4) 0.0112(4) 0.0013(4)
N1 0.0229(17) 0.0344(19) 0.0302(17) -0.0003(14) 0.0126(13) -0.0010(13)
N2 0.0272(18) 0.0368(19) 0.0265(16) 0.0004(14) 0.0150(13) 0.0015(13)
N3 0.0234(17) 0.0321(18) 0.0310(16) 0.0037(14) 0.0135(13) 0.0005(13)
N4 0.0273(18) 0.0363(19) 0.0247(16) -0.0030(14) 0.0125(13) -0.0004(13)
N5 0.0365(19) 0.042(2) 0.0298(18) -0.0057(16) 0.0129(15) -0.0021(14)
N6 0.0255(18) 0.0387(19) 0.0281(16) 0.0022(15) 0.0113(13) 0.0027(14)
N7 0.043(2) 0.073(3) 0.039(2) 0.011(2) 0.0125(18) 0.0182(18)
O1 0.0314(15) 0.0331(15) 0.0313(14) 0.0007(12) 0.0085(11) 0.0046(11)
O2 0.0305(15) 0.0453(16) 0.0222(13) 0.0062(12) 0.0134(11) 0.0000(11)
C1 0.027(2) 0.034(2) 0.0272(19) -0.0027(17) 0.0100(16) -0.0049(16)
C2 0.033(2) 0.051(3) 0.030(2) -0.003(2) 0.0100(17) 0.0068(19)
C3 0.045(3) 0.053(3) 0.029(2) 0.000(2) -0.0003(19) 0.0051(19)
C4 0.029(2) 0.052(3) 0.041(2) 0.001(2) 0.0010(18) -0.009(2)
C5 0.030(2) 0.050(3) 0.050(3) -0.010(2) 0.014(2) -0.010(2)
C6 0.031(2) 0.037(2) 0.037(2) -0.0053(18) 0.0137(18) -0.0022(17)
C7 0.022(2) 0.037(2) 0.0247(19) -0.0022(17) 0.0090(15) -0.0007(16)
C8 0.034(2) 0.034(2) 0.032(2) 0.0040(18) 0.0144(17) 0.0003(16)
C9 0.046(3) 0.046(3) 0.034(2) 0.007(2) 0.0217(19) 0.0010(19)
C10 0.047(3) 0.048(3) 0.035(2) 0.001(2) 0.0215(19) 0.0046(19)
C11 0.048(3) 0.036(2) 0.041(2) 0.006(2) 0.019(2) 0.0092(18)
C12 0.033(2) 0.041(3) 0.029(2) 0.0023(19) 0.0127(17) 0.0006(17)
C13 0.033(2) 0.037(2) 0.027(2) -0.0021(18) 0.0160(17) -0.0004(16)
C14 0.028(2) 0.032(2) 0.0268(19) -0.0025(17) 0.0057(16) 0.0003(16)
C15 0.036(2) 0.054(3) 0.028(2) -0.009(2) 0.0136(18) -0.0058(18)
C16 0.032(2) 0.067(3) 0.041(2) -0.010(2) 0.0150(19) -0.007(2)
C17 0.028(2) 0.061(3) 0.041(2) -0.007(2) 0.0008(19) -0.002(2)
C18 0.036(2) 0.049(3) 0.030(2) -0.005(2) 0.0050(18) 0.0027(18)
C19 0.031(2) 0.036(2) 0.0259(19) -0.0043(18) 0.0092(16) -0.0013(16)
C20 0.032(2) 0.033(2) 0.029(2) 0.0014(18) 0.0091(16) 0.0088(16)
C21 0.038(2) 0.043(3) 0.038(2) 0.012(2) 0.0199(19) 0.0110(18)
C22 0.053(3) 0.057(3) 0.027(2) 0.015(2) 0.0181(19) 0.0115(19)
C23 0.051(3) 0.062(3) 0.035(2) 0.009(2) 0.005(2) 0.012(2)
C24 0.035(3) 0.070(3) 0.047(3) 0.021(2) 0.014(2) 0.011(2)
C25 0.043(3) 0.046(3) 0.039(2) 0.014(2) 0.018(2) 0.0043(19)
C26 0.036(3) 0.056(3) 0.032(2) 0.008(2) 0.0134(19) 0.0133(19)
C27 0.028(2) 0.044(2) 0.030(2) 0.0061(18) 0.0125(17) -0.0033(17)
C28 0.033(3) 0.060(3) 0.040(2) -0.003(2) 0.0129(18) -0.003(2)
C29 0.037(3) 0.068(3) 0.056(3) -0.004(2) 0.023(2) -0.011(2)
C30 0.025(2) 0.083(4) 0.062(3) -0.001(2) 0.011(2) -0.023(3)
C31 0.030(3) 0.084(4) 0.045(3) 0.011(2) -0.004(2) -0.002(2)
C32 0.032(2) 0.053(3) 0.034(2) 0.006(2) 0.0069(18) -0.0028(19)
C33 0.033(2) 0.043(2) 0.0209(19) 0.0076(19) 0.0117(16) -0.0014(16)
C34 0.045(3) 0.053(3) 0.036(2) 0.008(2) 0.0193(19) 0.007(2)
C35 0.085(4) 0.064(3) 0.040(3) 0.022(3) 0.031(3) 0.012(2)
C36 0.065(4) 0.085(4) 0.034(3) 0.023(3) 0.002(2) -0.006(3)
C37 0.050(3) 0.090(4) 0.044(3) -0.011(3) 0.006(2) -0.017(3)
C38 0.047(3) 0.064(3) 0.032(2) -0.007(2) 0.013(2) -0.009(2)

loop_
_atom_type_symbol
_atom_type_description
_atom_type_scat_dispersion_real
_atom_type_scat_dispersion_imag
_atom_type_scat_source
C C 0.0033 0.0016 'International Tables Vol C Tables 4.2.6.8 and 6.1.1.4'
H H 0.0000 0.0000 'International Tables Vol C Tables 4.2.6.8 and 6.1.1.4'
N N 0.0061 0.0033 'International Tables Vol C Tables 4.2.6.8 and 6.1.1.4'
O O 0.0106 0.0060 'International Tables Vol C Tables 4.2.6.8 and 6.1.1.4'
P P 0.1023 0.0942 'International Tables Vol C Tables 4.2.6.8 and 6.1.1.4'

loop_
_geom_angle_atom_site_label_1
_geom_angle_atom_site_label_2
_geom_angle_atom_site_label_3
_geom_angle
N1 P1 N3 115.64(15)
N1 P1 C7 109.68(16)
N3 P1 C7 107.34(16)
N1 P1 C1 107.24(16)
N3 P1 C1 109.98(16)
C7 P1 C1 106.60(16)
N1 P2 O1 111.65(15)
N1 P2 N2 118.05(16)
O1 P2 N2 108.93(14)
N1 P2 N4 108.35(15)
O1 P2 N4 99.30(14)
N2 P2 N4 108.88(15)
N3 P3 O2 113.06(15)
N3 P3 N2 117.94(16)
O2 P3 N2 108.42(14)
N3 P3 N6 108.59(15)
O2 P3 N6 96.99(14)
N2 P3 N6 109.80(16)
P2 N1 P1 122.01(18)
P2 N2 P3 119.04(18)
P3 N3 P1 122.6(2)
C13 N4 C14 104.2(3)
C13 N4 P2 126.7(3)
C14 N4 P2 128.8(2)
C13 N5 C19 104.9(3)
C26 N6 C27 104.5(3)
C26 N6 P3 126.5(3)
C27 N6 P3 127.6(3)
C26 N7 C32 104.9(3)
C20 O1 P2 118.5(2)
C33 O2 P3 119.7(2)
C6 C1 C2 118.7(3)
C6 C1 P1 122.5(3)
C2 C1 P1 118.8(3)
C3 C2 C1 120.6(4)
C3 C2 H2 119.7
C1 C2 H2 119.7
C2 C3 C4 120.1(4)
C2 C3 H3 119.9
C4 C3 H3 119.9
C5 C4 C3 119.6(4)
C5 C4 H4 120.2
C3 C4 H4 120.2
C4 C5 C6 120.7(4)
C4 C5 H5 119.6
C6 C5 H5 119.6
C5 C6 C1 120.3(4)
C5 C6 H6 119.9
C1 C6 H6 119.9
C12 C7 C8 119.8(3)
C12 C7 P1 120.3(3)
C8 C7 P1 119.9(3)
C9 C8 C7 119.9(4)
C9 C8 H8 120.1
C7 C8 H8 120.1
C10 C9 C8 119.8(4)
C10 C9 H9 120.1
C8 C9 H9 120.1
C9 C10 C11 120.6(4)
C9 C10 H10 119.7
C11 C10 H10 119.7
C10 C11 C12 119.8(4)
C10 C11 H11 120.1
C12 C11 H11 120.1
C11 C12 C7 120.1(3)
C11 C12 H12 119.9
C7 C12 H12 119.9
N5 C13 N4 114.3(3)
N5 C13 H13 122.9
N4 C13 H13 122.9
C19 C14 C15 123.0(3)
C19 C14 N4 106.4(3)
C15 C14 N4 130.5(3)
C16 C15 C14 115.1(4)
C16 C15 H15 122.5
C14 C15 H15 122.5
C15 C16 C17 122.7(4)
C15 C16 H16 118.7
C17 C16 H16 118.7
C16 C17 C18 121.3(4)
C16 C17 H17 119.3
C18 C17 H17 119.3
C19 C18 C17 117.2(4)
C19 C18 H18 121.4
C17 C18 H18 121.4
C18 C19 C14 120.6(3)
C18 C19 N5 129.2(3)
C14 C19 N5 110.2(3)
C25 C20 C21 121.2(4)
C25 C20 O1 117.9(3)
C21 C20 O1 120.8(3)
C20 C21 C22 119.5(4)
C20 C21 H21 120.2
C22 C21 H21 120.2
C23 C22 C21 120.2(4)
C23 C22 H22 119.9
C21 C22 H22 119.9
C22 C23 C24 119.3(4)
C22 C23 H23 120.4
C24 C23 H23 120.4
C25 C24 C23 121.2(4)
C25 C24 H24 119.4
C23 C24 H24 119.4
C20 C25 C24 118.6(4)
C20 C25 H25 120.7
C24 C25 H25 120.7
N7 C26 N6 114.6(4)
N7 C26 H26 122.7
N6 C26 H26 122.7
C28 C27 C32 122.2(4)
C28 C27 N6 131.8(4)
C32 C27 N6 106.0(3)
C29 C28 C27 116.3(4)
C29 C28 H28 121.9
C27 C28 H28 121.9
C30 C29 C28 122.4(4)
C30 C29 H29 118.8
C28 C29 H29 118.8
C29 C30 C31 121.1(4)
C29 C30 H30 119.4
C31 C30 H30 119.4
C32 C31 C30 117.7(4)
C32 C31 H31 121.1
C30 C31 H31 121.1
C31 C32 C27 120.3(4)
C31 C32 N7 129.7(4)
C27 C32 N7 110.0(3)
C38 C33 C34 122.1(4)
C38 C33 O2 119.5(3)
C34 C33 O2 118.4(4)
C33 C34 C35 117.8(4)
C33 C34 H34 121.1
C35 C34 H34 121.1
C36 C35 C34 120.4(4)
C36 C35 H35 119.8
C34 C35 H35 119.8
C37 C36 C35 120.1(4)
C37 C36 H36 120.0
C35 C36 H36 120.0
C38 C37 C36 120.1(5)
C38 C37 H37 120.0
C36 C37 H37 120.0
C37 C38 C33 119.5(4)
C37 C38 H38 120.2
C33 C38 H38 120.2

loop_
_geom_bond_atom_site_label_1
_geom_bond_atom_site_label_2
_geom_bond_distance
P1 N1 1.609(3)
P1 N3 1.614(3)
P1 C7 1.790(3)
P1 C1 1.796(4)
P2 N1 1.567(3)
P2 O1 1.585(3)
P2 N2 1.587(3)
P2 N4 1.681(3)
P3 N3 1.565(3)
P3 O2 1.589(2)
P3 N2 1.589(3)
P3 N6 1.683(3)
N4 C13 1.405(4)
N4 C14 1.408(4)
N5 C13 1.293(5)
N5 C19 1.407(4)
N6 C26 1.391(4)
N6 C27 1.400(5)
N7 C26 1.290(5)
N7 C32 1.398(5)
O1 C20 1.409(4)
O2 C33 1.408(4)
C1 C6 1.392(5)
C1 C2 1.397(5)
C2 C3 1.379(5)
C2 H2 0.95
C3 C4 1.385(6)
C3 H3 0.95
C4 C5 1.376(6)
C4 H4 0.95
C5 C6 1.381(5)
C5 H5 0.95
C6 H6 0.95
C7 C12 1.385(5)
C7 C8 1.392(5)
C8 C9 1.389(5)
C8 H8 0.95
C9 C10 1.377(6)
C9 H9 0.95
C10 C11 1.383(5)
C10 H10 0.95
C11 C12 1.384(5)
C11 H11 0.95
C12 H12 0.95
C13 H13 0.95
C14 C19 1.384(5)
C14 C15 1.393(5)
C15 C16 1.378(5)
C15 H15 0.95
C16 C17 1.382(5)
C16 H16 0.95
C17 C18 1.385(5)
C17 H17 0.95
C18 C19 1.379(5)
C18 H18 0.95
C20 C25 1.371(5)
C20 C21 1.383(5)
C21 C22 1.385(5)
C21 H21 0.95
C22 C23 1.373(6)
C22 H22 0.95
C23 C24 1.391(6)
C23 H23 0.95
C24 C25 1.381(5)
C24 H24 0.95
C25 H25 0.95
C26 H26 0.95
C27 C28 1.391(5)
C27 C32 1.393(5)
C28 C29 1.379(6)
C28 H28 0.95
C29 C30 1.375(6)
C29 H29 0.95
C30 C31 1.391(6)
C30 H30 0.95
C31 C32 1.383(6)
C31 H31 0.95
C33 C38 1.374(5)
C33 C34 1.376(5)
C34 C35 1.388(6)
C34 H34 0.95
C35 C36 1.380(7)
C35 H35 0.95
C36 C37 1.378(7)
C36 H36 0.95
C37 C38 1.359(6)
C37 H37 0.95
C38 H38 0.95

loop_
_geom_torsion_atom_site_label_1
_geom_torsion_atom_site_label_2
_geom_torsion_atom_site_label_3
_geom_torsion_atom_site_label_4
_geom_torsion
O1 P2 N1 P1 141.27(19)
N2 P2 N1 P1 13.9(3)
N4 P2 N1 P1 -110.4(2)
N3 P1 N1 P2 1.2(3)
C7 P1 N1 P2 122.7(2)
C1 P1 N1 P2 -121.9(2)
N1 P2 N2 P3 -26.0(3)
O1 P2 N2 P3 -154.67(18)
N4 P2 N2 P3 98.0(2)
N3 P3 N2 P2 22.6(3)
O2 P3 N2 P2 152.74(18)
N6 P3 N2 P2 -102.4(2)
O2 P3 N3 P1 -135.10(19)
N2 P3 N3 P1 -7.2(3)
N6 P3 N3 P1 118.5(2)
N1 P1 N3 P3 -4.6(3)
C7 P1 N3 P3 -127.4(2)
C1 P1 N3 P3 117.0(2)
N1 P2 N4 C13 -9.7(4)
O1 P2 N4 C13 106.9(3)
N2 P2 N4 C13 -139.3(3)
N1 P2 N4 C14 162.1(3)
O1 P2 N4 C14 -81.3(3)
N2 P2 N4 C14 32.5(4)
N3 P3 N6 C26 -15.5(4)
O2 P3 N6 C26 -132.7(3)
N2 P3 N6 C26 114.8(3)
N3 P3 N6 C27 -179.6(3)
O2 P3 N6 C27 63.2(3)
N2 P3 N6 C27 -49.3(3)
N1 P2 O1 C20 -59.2(3)
N2 P2 O1 C20 72.9(3)
N4 P2 O1 C20 -173.3(2)
N3 P3 O2 C33 66.7(3)
N2 P3 O2 C33 -66.1(3)
N6 P3 O2 C33 -179.7(3)
N1 P1 C1 C6 -127.7(3)
N3 P1 C1 C6 105.8(3)
C7 P1 C1 C6 -10.3(4)
N1 P1 C1 C2 50.9(3)
N3 P1 C1 C2 -75.6(3)
C7 P1 C1 C2 168.3(3)
C6 C1 C2 C3 -0.9(6)
P1 C1 C2 C3 -179.5(3)
C1 C2 C3 C4 0.0(6)
C2 C3 C4 C5 0.9(6)
C3 C4 C5 C6 -1.0(6)
C4 C5 C6 C1 0.1(6)
C2 C1 C6 C5 0.8(6)
P1 C1 C6 C5 179.4(3)
N1 P1 C7 C12 -150.1(3)
N3 P1 C7 C12 -23.7(3)
C1 P1 C7 C12 94.1(3)
N1 P1 C7 C8 32.6(3)
N3 P1 C7 C8 159.0(3)
C1 P1 C7 C8 -83.2(3)
C12 C7 C8 C9 -0.9(6)
P1 C7 C8 C9 176.4(3)
C7 C8 C9 C10 0.2(6)
C8 C9 C10 C11 1.1(6)
C9 C10 C11 C12 -1.7(6)
C10 C11 C12 C7 1.0(6)
C8 C7 C12 C11 0.3(6)
P1 C7 C12 C11 -177.0(3)
C19 N5 C13 N4 -0.2(4)
C14 N4 C13 N5 -0.2(4)
P2 N4 C13 N5 173.2(3)
C13 N4 C14 C19 0.5(4)
P2 N4 C14 C19 -172.7(3)
C13 N4 C14 C15 178.9(4)
P2 N4 C14 C15 5.7(6)
C19 C14 C15 C16 0.8(6)
N4 C14 C15 C16 -177.4(4)
C14 C15 C16 C17 -1.9(6)
C15 C16 C17 C18 1.9(7)
C16 C17 C18 C19 -0.6(6)
C17 C18 C19 C14 -0.4(6)
C17 C18 C19 N5 179.0(4)
C15 C14 C19 C18 0.3(6)
N4 C14 C19 C18 178.9(3)
C15 C14 C19 N5 -179.2(4)
N4 C14 C19 N5 -0.6(4)
C13 N5 C19 C18 -179.0(4)
C13 N5 C19 C14 0.5(4)
P2 O1 C20 C25 110.8(3)
P2 O1 C20 C21 -69.4(4)
C25 C20 C21 C22 -1.5(6)
O1 C20 C21 C22 178.6(3)
C20 C21 C22 C23 0.2(6)
C21 C22 C23 C24 1.0(7)
C22 C23 C24 C25 -0.9(7)
C21 C20 C25 C24 1.6(6)
O1 C20 C25 C24 -178.6(4)
C23 C24 C25 C20 -0.4(7)
C32 N7 C26 N6 0.8(5)
C27 N6 C26 N7 -0.7(5)
P3 N6 C26 N7 -167.7(3)
C26 N6 C27 C28 -177.8(4)
P3 N6 C27 C28 -11.0(6)
C26 N6 C27 C32 0.2(4)
P3 N6 C27 C32 167.1(3)
C32 C27 C28 C29 1.5(6)
N6 C27 C28 C29 179.2(4)
C27 C28 C29 C30 -0.9(6)
C28 C29 C30 C31 -0.3(7)
C29 C30 C31 C32 0.9(7)
C30 C31 C32 C27 -0.3(7)
C30 C31 C32 N7 -179.6(4)
C28 C27 C32 C31 -0.9(6)
N6 C27 C32 C31 -179.2(4)
C28 C27 C32 N7 178.5(4)
N6 C27 C32 N7 0.2(4)
C26 N7 C32 C31 178.7(5)
C26 N7 C32 C27 -0.6(5)
P3 O2 C33 C38 -72.4(4)
P3 O2 C33 C34 110.4(3)
C38 C33 C34 C35 -0.2(6)
O2 C33 C34 C35 176.9(3)
C33 C34 C35 C36 1.3(6)
C34 C35 C36 C37 -0.8(7)
C35 C36 C37 C38 -0.8(7)
C36 C37 C38 C33 1.9(7)
C34 C33 C38 C37 -1.4(6)
O2 C33 C38 C37 -178.5(4)
